data_7228583
loop_
_publ_author_name
'Fidelli, Athena M.'
'Kessler, Vadim G.'
'Escuer, Albert'
'Papaefstathiou, Giannis S.'

_publ_section_title
;
 Cu(II) frameworks from a &#x201C;mixed-ligand&#x201D; approach
;
_journal_name_full CrystEngComm
_journal_paper_doi 10.1039/C7CE01078H
_journal_year 2017
_chemical_formula_sum 'C19 H17 Cu0.5 N2 O7'
_chemical_formula_weight 417.11
_space_group_crystal_system monoclinic
_space_group_IT_number 14
_space_group_name_Hall '-P 2ybc'
_space_group_name_H-M_alt 'P 1 21/c 1'
_symmetry_space_group_name_Hall '-P 2ybc'
_symmetry_space_group_name_H-M 'P 1 21/c 1'
_atom_sites_solution_hydrogens mixed
_audit_creation_method SHELXL-2014/7
_audit_update_record
;
2017-06-08 deposited with the CCDC.
2017-06-28 downloaded from the CCDC.
;
_cell_angle_alpha 90
_cell_angle_beta 94.942(15)
_cell_angle_gamma 90
_cell_formula_units_Z 4
_cell_length_a 13.744(17)
_cell_length_b 7.959(10)
_cell_length_c 16.19(2)
_cell_measurement_reflns_used 3192
_cell_measurement_temperature 296(2)
_cell_measurement_theta_max 22.53
_cell_measurement_theta_min 2.53
_cell_volume 1764(4)
_computing_cell_refinement 'Bruker SAINT'
_computing_data_collection 'Bruker APEX2'
_computing_data_reduction 'Bruker SAINT'
_computing_molecular_graphics 'Bruker SHELXTL'
_computing_publication_material 'Bruker SHELXTL'
_computing_structure_refinement 'SHELXL-2014/7 (Sheldrick, 2014)'
_computing_structure_solution 'SHELXS-97 (Sheldrick, 2008)'
_diffrn_ambient_temperature 296(2)
_diffrn_measured_fraction_theta_full 0.975
_diffrn_measured_fraction_theta_max 0.975
_diffrn_measurement_device_type 'Bruker Apex-II CCD'
_diffrn_measurement_method 'Omega scan'
_diffrn_radiation_type MoK\a
_diffrn_radiation_wavelength 0.71073
_diffrn_reflns_av_R_equivalents 0.0888
_diffrn_reflns_av_unetI/netI 0.0774
_diffrn_reflns_Laue_measured_fraction_full 0.975
_diffrn_reflns_Laue_measured_fraction_max 0.975
_diffrn_reflns_limit_h_max 15
_diffrn_reflns_limit_h_min -15
_diffrn_reflns_limit_k_max 9
_diffrn_reflns_limit_k_min -9
_diffrn_reflns_limit_l_max 18
_diffrn_reflns_limit_l_min -19
_diffrn_reflns_number 11927
_diffrn_reflns_point_group_measured_fraction_full 0.975
_diffrn_reflns_point_group_measured_fraction_max 0.975
_diffrn_reflns_theta_full 24.886
_diffrn_reflns_theta_max 24.886
_diffrn_reflns_theta_min 2.526
_diffrn_source 'sealed tube'
_exptl_absorpt_coefficient_mu 0.700
_exptl_absorpt_correction_T_max 0.850
_exptl_absorpt_correction_T_min 0.802
_exptl_absorpt_correction_type empirical
_exptl_absorpt_process_details 'Bruker SADABS'
_exptl_crystal_colour violet
_exptl_crystal_density_diffrn 1.571
_exptl_crystal_density_meas ?
_exptl_crystal_density_method 'not measured'
_exptl_crystal_description block
_exptl_crystal_F_000 862
_exptl_crystal_size_max 0.330
_exptl_crystal_size_mid 0.300
_exptl_crystal_size_min 0.240
_exptl_transmission_factor_max 0.850
_exptl_transmission_factor_min 0.802
_refine_diff_density_max 0.758
_refine_diff_density_min -1.215
_refine_diff_density_rms 0.101
_refine_ls_extinction_method none
_refine_ls_goodness_of_fit_ref 0.837
_refine_ls_hydrogen_treatment mixed
_refine_ls_matrix_type full
_refine_ls_number_parameters 267
_refine_ls_number_reflns 2992
_refine_ls_number_restraints 0
_refine_ls_restrained_S_all 0.837
_refine_ls_R_factor_all 0.1002
_refine_ls_R_factor_gt 0.0656
_refine_ls_shift/su_max 0.000
_refine_ls_shift/su_mean 0.000
_refine_ls_structure_factor_coef Fsqd
_refine_ls_weighting_details 'w=1/[\s^2^(Fo^2^)+(0.0683P)^2^+12.5476P] where P=(Fo^2^+2Fc^2^)/3'
_refine_ls_weighting_scheme calc
_refine_ls_wR_factor_gt 0.1581
_refine_ls_wR_factor_ref 0.1877
_reflns_Friedel_coverage 0.000
_reflns_number_gt 2004
_reflns_number_total 2992
_reflns_threshold_expression 'I > 2\s(I)'
_cod_data_source_file c7ce01078h2.cif
_cod_data_source_block shelx
_cod_depositor_comments
;
The following automatic conversions were performed:

'_exptl_absorpt_correction_type' value 'Empirical' changed to
'empirical' according to
/home/data/users/saulius/crontab/automatic-downloads/rss-feeds/RSC/lib/dictionaries/cif_core.dic
dictionary named 'cif_core.dic' version 2.4.2 from 2011-04-26.

'_exptl_crystal_density_meas' value 'not measured' was changed to '?'
- the value is perceived as not measured.

Automatic conversion script
Id: cif_fix_values 4973 2017-02-22 13:04:09Z antanas 
;
_cod_original_formula_sum 'C19 H17 Cu0.50 N2 O7'
_cod_database_code 7228583
_shelx_shelxl_version_number 2014/7
_shelx_space_group_comment
;
The symmetry employed for this shelxl refinement is uniquely defined
by the following loop, which should always be used as a source of
symmetry information in preference to the above space-group names.
They are only intended as comments.
;
_shelx_estimated_absorpt_t_min 0.802
_shelx_estimated_absorpt_t_max 0.850
_exptl_absorpt_special_details 'Bruker SADABS'

loop_
_space_group_symop_operation_xyz
'x, y, z'
'-x, y+1/2, -z+1/2'
'-x, -y, -z'
'x, -y-1/2, z-1/2'

loop_
_atom_site_label
_atom_site_type_symbol
_atom_site_fract_x
_atom_site_fract_y
_atom_site_fract_z
_atom_site_U_iso_or_equiv
_atom_site_adp_type
_atom_site_occupancy
_atom_site_site_symmetry_order
_atom_site_calc_flag
_atom_site_refinement_flags_posn
_atom_site_refinement_flags_adp
_atom_site_refinement_flags_occupancy
Cu1 Cu 0.0000 0.0000 0.5000 0.0391(3) Uani 1 2 d S . P
O1 O 0.0936(3) 0.0124(4) 0.3766(2) 0.0398(9) Uani 1 1 d . . .
H1A H 0.1534 0.0126 0.3832 0.060 Uiso 1 1 calc R U .
O2 O 0.0904(3) -0.1993(5) 0.2741(2) 0.0548(11) Uani 1 1 d . . .
H2A H 0.1501 -0.2068 0.2777 0.082 Uiso 1 1 calc R U .
O3 O 0.2761(3) 0.0890(6) 0.4228(2) 0.0540(11) Uani 1 1 d . . .
O4 O 0.3690(4) 0.0393(5) 0.3198(2) 0.0560(12) Uani 1 1 d . . .
O5 O 0.4184(4) 0.3619(6) 0.6756(3) 0.0678(14) Uani 1 1 d . . .
H5A H 0.4183 0.3990 0.7229 0.102 Uiso 1 1 calc R U .
O6 O 0.5734(4) 0.4380(6) 0.6929(3) 0.0633(12) Uani 1 1 d . . .
O7 O 0.7286(4) 0.2202(8) 0.7476(4) 0.0709(15) Uani 1 1 d . . .
N1 N 0.0666(4) -0.2271(5) 0.4960(3) 0.0407(11) Uani 1 1 d . . .
N2 N -0.0892(4) -0.0706(5) 0.4044(3) 0.0384(11) Uani 1 1 d . . .
C1 C 0.0890(5) -0.3270(7) 0.5612(4) 0.0466(15) Uani 1 1 d . . .
H1 H 0.0722 -0.2931 0.6131 0.056 Uiso 1 1 calc R U .
C2 C 0.1365(5) -0.4799(7) 0.5541(4) 0.0563(17) Uani 1 1 d . . .
H2 H 0.1522 -0.5468 0.6005 0.068 Uiso 1 1 calc R U .
C3 C 0.1600(5) -0.5304(7) 0.4760(4) 0.0582(18) Uani 1 1 d . . .
H3 H 0.1914 -0.6324 0.4694 0.070 Uiso 1 1 calc R U .
C4 C 0.1366(5) -0.4286(7) 0.4088(4) 0.0496(15) Uani 1 1 d . . .
H4 H 0.1515 -0.4617 0.3562 0.059 Uiso 1 1 calc R U .
C5 C 0.0902(4) -0.2757(6) 0.4197(3) 0.0401(13) Uani 1 1 d . . .
C6 C 0.0600(4) -0.1512(7) 0.3502(3) 0.0407(13) Uani 1 1 d . . .
C7 C -0.0492(5) -0.1400(6) 0.3399(3) 0.0413(14) Uani 1 1 d . . .
C8 C -0.1038(5) -0.2018(7) 0.2715(3) 0.0442(14) Uani 1 1 d . . .
H8 H -0.0741 -0.2552 0.2292 0.053 Uiso 1 1 calc R U .
C9 C -0.2033(5) -0.1829(8) 0.2671(4) 0.0534(16) Uani 1 1 d . . .
H9 H -0.2418 -0.2215 0.2209 0.064 Uiso 1 1 calc R U .
C10 C -0.2468(5) -0.1057(7) 0.3319(4) 0.0487(15) Uani 1 1 d . . .
H10 H -0.3140 -0.0904 0.3294 0.058 Uiso 1 1 calc R U .
C11 C -0.1867(5) -0.0521(7) 0.4003(4) 0.0449(14) Uani 1 1 d . . .
H11 H -0.2147 -0.0022 0.4444 0.054 Uiso 1 1 calc R U .
C12 C 0.4412(5) 0.1772(7) 0.4397(3) 0.0430(14) Uani 1 1 d . . .
C13 C 0.4332(5) 0.2384(7) 0.5196(3) 0.0445(14) Uani 1 1 d . . .
H13 H 0.3740 0.2298 0.5430 0.053 Uiso 1 1 calc R U .
C14 C 0.5121(5) 0.3116(7) 0.5644(3) 0.0428(14) Uani 1 1 d . . .
C15 C 0.6015(5) 0.3245(8) 0.5300(4) 0.0528(16) Uani 1 1 d . . .
H15 H 0.6553 0.3716 0.5603 0.063 Uiso 1 1 calc R U .
C16 C 0.6092(5) 0.2659(8) 0.4499(4) 0.0550(16) Uani 1 1 d . . .
H16 H 0.6681 0.2768 0.4261 0.066 Uiso 1 1 calc R U .
C17 C 0.5306(5) 0.1920(7) 0.4054(4) 0.0511(16) Uani 1 1 d . . .
H17 H 0.5371 0.1518 0.3522 0.061 Uiso 1 1 calc R U .
C18 C 0.3567(5) 0.0960(7) 0.3915(3) 0.0453(14) Uani 1 1 d . . .
C19 C 0.5052(5) 0.3765(8) 0.6507(4) 0.0530(16) Uani 1 1 d . . .
H7A H 0.684(7) 0.300(12) 0.721(5) 0.11(3) Uiso 1 1 d . . .
H7B H 0.690(6) 0.133(10) 0.719(5) 0.08(2) Uiso 1 1 d . . .

loop_
_atom_site_aniso_label
_atom_site_aniso_U_11
_atom_site_aniso_U_22
_atom_site_aniso_U_33
_atom_site_aniso_U_23
_atom_site_aniso_U_13
_atom_site_aniso_U_12
Cu1 0.0632(7) 0.0277(5) 0.0281(5) -0.0034(4) 0.0131(4) 0.0021(4)
O1 0.049(2) 0.0338(19) 0.038(2) 0.0029(16) 0.0098(17) -0.0036(16)
O2 0.073(3) 0.065(3) 0.028(2) -0.0071(19) 0.019(2) 0.003(2)
O3 0.060(3) 0.060(3) 0.043(2) -0.008(2) 0.014(2) -0.006(2)
O4 0.081(3) 0.055(3) 0.035(2) -0.0046(19) 0.017(2) -0.007(2)
O5 0.081(4) 0.082(3) 0.043(3) -0.018(2) 0.020(2) -0.020(3)
O6 0.072(3) 0.061(3) 0.058(3) -0.012(2) 0.011(2) -0.007(2)
O7 0.069(4) 0.064(3) 0.083(4) -0.019(3) 0.023(3) -0.006(3)
N1 0.063(3) 0.030(2) 0.029(2) 0.0003(19) 0.010(2) -0.003(2)
N2 0.057(3) 0.029(2) 0.031(2) 0.0005(19) 0.015(2) 0.005(2)
C1 0.063(4) 0.039(3) 0.040(3) 0.007(3) 0.016(3) -0.003(3)
C2 0.074(5) 0.036(3) 0.060(4) 0.014(3) 0.012(3) 0.003(3)
C3 0.077(5) 0.032(3) 0.067(5) 0.007(3) 0.013(4) 0.003(3)
C4 0.066(4) 0.032(3) 0.053(4) -0.008(3) 0.017(3) 0.002(3)
C5 0.062(4) 0.026(3) 0.033(3) -0.004(2) 0.010(3) -0.004(2)
C6 0.059(4) 0.035(3) 0.031(3) -0.005(2) 0.018(3) -0.004(3)
C7 0.072(4) 0.024(3) 0.031(3) -0.001(2) 0.018(3) -0.003(2)
C8 0.063(4) 0.038(3) 0.034(3) -0.005(2) 0.011(3) -0.003(3)
C9 0.075(5) 0.050(4) 0.035(3) 0.001(3) 0.006(3) -0.014(3)
C10 0.058(4) 0.044(3) 0.046(4) 0.006(3) 0.012(3) -0.008(3)
C11 0.064(4) 0.036(3) 0.037(3) 0.001(2) 0.019(3) 0.002(3)
C12 0.064(4) 0.031(3) 0.036(3) 0.005(2) 0.016(3) 0.000(3)
C13 0.063(4) 0.034(3) 0.040(3) 0.003(2) 0.020(3) -0.001(3)
C14 0.059(4) 0.034(3) 0.037(3) 0.003(2) 0.016(3) -0.003(3)
C15 0.062(4) 0.048(3) 0.050(4) 0.001(3) 0.014(3) -0.005(3)
C16 0.062(4) 0.059(4) 0.047(4) 0.002(3) 0.023(3) -0.002(3)
C17 0.071(5) 0.046(3) 0.039(3) -0.003(3) 0.019(3) 0.003(3)
C18 0.069(4) 0.035(3) 0.035(3) 0.007(2) 0.016(3) 0.002(3)
C19 0.071(5) 0.040(3) 0.051(4) 0.001(3) 0.021(4) -0.006(3)

loop_
_atom_type_symbol
_atom_type_description
_atom_type_scat_dispersion_real
_atom_type_scat_dispersion_imag
_atom_type_scat_source
C C 0.0033 0.0016 'International Tables Vol C Tables 4.2.6.8 and 6.1.1.4'
H H 0.0000 0.0000 'International Tables Vol C Tables 4.2.6.8 and 6.1.1.4'
N N 0.0061 0.0033 'International Tables Vol C Tables 4.2.6.8 and 6.1.1.4'
O O 0.0106 0.0060 'International Tables Vol C Tables 4.2.6.8 and 6.1.1.4'
Cu Cu 0.3201 1.2651 'International Tables Vol C Tables 4.2.6.8 and 6.1.1.4'

loop_
_geom_angle_atom_site_label_1
_geom_angle_atom_site_label_2
_geom_angle_atom_site_label_3
_geom_angle
_geom_angle_site_symmetry_1
_geom_angle_site_symmetry_3
N2 Cu1 N2 180.00(17) . 3_556
N2 Cu1 N1 91.55(19) . 3_556
N2 Cu1 N1 88.45(19) 3_556 3_556
N2 Cu1 N1 88.46(19) . .
N2 Cu1 N1 91.54(19) 3_556 .
N1 Cu1 N1 180.0 3_556 .
C1 N1 C5 119.4(5) . .
C1 N1 Cu1 125.4(4) . .
C5 N1 Cu1 115.2(3) . .
C11 N2 C7 118.7(5) . .
C11 N2 Cu1 123.9(4) . .
C7 N2 Cu1 117.4(4) . .
N1 C1 C2 122.3(6) . .
C3 C2 C1 118.4(6) . .
C4 C3 C2 119.6(6) . .
C3 C4 C5 119.6(6) . .
N1 C5 C4 120.8(5) . .
N1 C5 C6 114.4(5) . .
C4 C5 C6 124.8(5) . .
O2 C6 O1 113.7(4) . .
O2 C6 C7 107.0(5) . .
O1 C6 C7 105.8(4) . .
O2 C6 C5 113.0(5) . .
O1 C6 C5 107.9(4) . .
C7 C6 C5 109.0(4) . .
N2 C7 C8 122.9(6) . .
N2 C7 C6 114.3(5) . .
C8 C7 C6 122.8(5) . .
C9 C8 C7 118.4(5) . .
C8 C9 C10 119.9(6) . .
C11 C10 C9 118.1(6) . .
N2 C11 C10 121.8(5) . .
C17 C12 C13 118.8(6) . .
C17 C12 C18 120.1(5) . .
C13 C12 C18 121.1(5) . .
C14 C13 C12 120.9(6) . .
C13 C14 C15 120.0(5) . .
C13 C14 C19 121.7(6) . .
C15 C14 C19 118.3(6) . .
C16 C15 C14 119.2(6) . .
C15 C16 C17 120.7(6) . .
C12 C17 C16 120.4(6) . .
O3 C18 O4 122.9(6) . .
O3 C18 C12 118.8(5) . .
O4 C18 C12 118.3(6) . .
O6 C19 O5 123.1(6) . .
O6 C19 C14 123.8(6) . .
O5 C19 C14 113.1(6) . .

loop_
_geom_bond_atom_site_label_1
_geom_bond_atom_site_label_2
_geom_bond_distance
_geom_bond_site_symmetry_2
Cu1 N2 1.971(5) .
Cu1 N2 1.971(5) 3_556
Cu1 N1 2.029(5) 3_556
Cu1 N1 2.029(5) .
O1 C6 1.434(6) .
O2 C6 1.388(6) .
O3 C18 1.259(7) .
O4 C18 1.270(7) .
O5 C19 1.297(8) .
O6 C19 1.215(8) .
N1 C1 1.336(7) .
N1 C5 1.361(7) .
N2 C11 1.343(8) .
N2 C7 1.341(7) .
C1 C2 1.391(8) .
C2 C3 1.391(9) .
C3 C4 1.373(9) .
C4 C5 1.392(8) .
C5 C6 1.531(8) .
C6 C7 1.499(9) .
C7 C8 1.374(8) .
C8 C9 1.371(9) .
C9 C10 1.393(9) .
C10 C11 1.390(8) .
C12 C17 1.396(9) .
C12 C13 1.396(8) .
C12 C18 1.489(9) .
C13 C14 1.380(8) .
C14 C15 1.396(9) .
C14 C19 1.500(8) .
C15 C16 1.391(9) .
C16 C17 1.378(9) .
